data_7208622
loop_
_publ_author_name
'Saito, Gunzi'
'Hosoda, Hidemasa'
'Yoshida, Yukihiro'
'Hagiwara, Jun'
'Nishimura, Kazukuni'
'Yamochi, Hideki'
'Otsuka, Akihiro'
'Hiramatsu, Takaaki'
'Shimazaki, Yuichi'
'Kirakci, Kaplan'
'Cordier, St\'ephane'
'Perrin, Christiane'

_publ_section_title
;
 Synthesis and properties of charge-transfer solids with cluster units
 [Mo6X14]2&#x2212; (X = Br, I)
;
_journal_issue 37
_journal_name_full 'Journal of Materials Chemistry'
_journal_page_first 19774
_journal_paper_doi 10.1039/c2jm33086e
_journal_volume 22
_journal_year 2012
_chemical_formula_moiety 'C18 H8 S4, Br14 Mo6, 3(C7 H5 N1)'
_chemical_formula_sum 'C39 H23 Br14 Mo6 N3 S4'
_chemical_formula_weight 2356.22
_chemical_name_common (TTN)Mo6Br14(PhCN)3
_chemical_name_systematic
;
Molybdate(2-), dodeca-m-bromodibromohexa-, octahedro, salt with
Naphthaceno[5,6-cd:11,12-c'd']bis[1,2]dithiole, compd. with benzonitrile (1:1:3)
;
_space_group_IT_number 2
_symmetry_cell_setting triclinic
_symmetry_space_group_name_Hall '-P 1'
_symmetry_space_group_name_H-M 'P -1'
_atom_sites_solution_hydrogens geom
_atom_sites_solution_primary direct
_atom_sites_solution_secondary difmap
_audit_creation_method SHELXL-97
_cell_angle_alpha 75.376(5)
_cell_angle_beta 82.739(5)
_cell_angle_gamma 86.361(5)
_cell_formula_units_Z 2
_cell_length_a 12.764(1)
_cell_length_b 13.0650(9)
_cell_length_c 17.742(2)
_cell_measurement_temperature 295(2)
_cell_volume 2838.3(4)
_computing_cell_refinement 'MXC(MAC Science)'
_computing_data_collection 'MXC(MAC Science)'
_computing_data_reduction Crystan
_computing_molecular_graphics 'Yadokari-XG 2009 (Wakita, Nemoto et al., 2009)'
_computing_structure_refinement 'SHELXL-97 (Sheldrick, 1997)'
_computing_structure_solution 'SHELXS-97 (Sheldrick, 1990)'
_diffrn_ambient_temperature 295(2)
_diffrn_measured_fraction_theta_full 0.444
_diffrn_measured_fraction_theta_max 0.444
_diffrn_measurement_device_type 'MAC SCIENCE DIP-2020K'
_diffrn_measurement_method 'omega scans'
_diffrn_radiation_monochromator graphite
_diffrn_radiation_source 'sealed tube'
_diffrn_radiation_type MoK\a
_diffrn_radiation_wavelength 0.71073
_diffrn_reflns_av_R_equivalents 0.0000
_diffrn_reflns_av_sigmaI/netI 0.0688
_diffrn_reflns_limit_h_max 15
_diffrn_reflns_limit_h_min 0
_diffrn_reflns_limit_k_max 16
_diffrn_reflns_limit_k_min -16
_diffrn_reflns_limit_l_max 22
_diffrn_reflns_limit_l_min -21
_diffrn_reflns_number 10422
_diffrn_reflns_theta_full 26.34
_diffrn_reflns_theta_max 26.34
_diffrn_reflns_theta_min 2.11
_exptl_absorpt_coefficient_mu 11.320
_exptl_absorpt_correction_type none
_exptl_crystal_colour black
_exptl_crystal_density_diffrn 2.757
_exptl_crystal_density_method 'not measured'
_exptl_crystal_description plate
_exptl_crystal_F_000 2168
_exptl_crystal_size_max 0.3
_exptl_crystal_size_mid 0.15
_exptl_crystal_size_min 0.02
_refine_diff_density_max 1.423
_refine_diff_density_min -1.669
_refine_diff_density_rms 0.220
_refine_ls_extinction_method none
_refine_ls_goodness_of_fit_ref 1.094
_refine_ls_hydrogen_treatment constr
_refine_ls_matrix_type full
_refine_ls_number_parameters 595
_refine_ls_number_reflns 5129
_refine_ls_number_restraints 0
_refine_ls_restrained_S_all 1.094
_refine_ls_R_factor_all 0.0506
_refine_ls_R_factor_gt 0.0506
_refine_ls_shift/su_max 0.001
_refine_ls_shift/su_mean 0.000
_refine_ls_structure_factor_coef Fsqd
_refine_ls_weighting_details 'calc w=1/[\s^2^(Fo^2^)+(0.0997P)^2^+0.0000P] where P=(Fo^2^+2Fc^2^)/3'
_refine_ls_weighting_scheme calc
_refine_ls_wR_factor_gt 0.1315
_refine_ls_wR_factor_ref 0.1315
_reflns_number_gt 5129
_reflns_number_total 5129
_reflns_threshold_expression >2sigma(I)
_cod_data_source_file c2jm33086e.txt
_cod_data_source_block ttn-1
_cod_depositor_comments
;
The following automatic conversions were performed:

'_cell_measurement_temperature' value 'Room Temperature' was changed
to '295(2)' - the room/ambient temperature average [293;298] in
Kelvins(K) was taken.

'_diffrn_ambient_temperature' value 'Room
Temperature' was changed to '295(2)' - the room/ambient temperature
average [293;298] in Kelvins(K) was taken.

'_symmetry_cell_setting'
value 'Triclinic' changed to 'triclinic' according to
/home/saulius/struct/CIF-dictionaries/cif_core.dic dictionary named
'cif_core.dic' version 2.4.1 from 2010-06-29.

Automatic conversion script
Id: cif_fix_values 1891 2012-01-12 08:04:46Z andrius 
;
_cod_database_code 7208622

loop_
_symmetry_equiv_pos_as_xyz
'x, y, z'
'-x, -y, -z'

loop_
_atom_site_label
_atom_site_type_symbol
_atom_site_fract_x
_atom_site_fract_y
_atom_site_fract_z
_atom_site_U_iso_or_equiv
_atom_site_adp_type
_atom_site_occupancy
_atom_site_calc_flag
_atom_site_refinement_flags
Mo1 Mo 0.54976(10) 1.13370(9) 0.45021(7) 0.0334(3) Uani 1 d .
Mo2 Mo 0.59483(10) 0.98525(9) 0.57437(7) 0.0338(3) Uani 1 d .
Mo3 Mo 0.60147(10) 0.93989(9) 0.43734(7) 0.0332(3) Uani 1 d .
Br1 Br 0.74222(12) 1.05885(11) 0.46168(9) 0.0418(4) Uani 1 d .
Br2 Br 0.54325(13) 1.17789(11) 0.58653(9) 0.0418(4) Uani 1 d .
Br3 Br 0.64404(13) 0.79399(11) 0.56087(9) 0.0416(4) Uani 1 d .
Br4 Br 0.55579(13) 1.08720(11) 0.31530(8) 0.0419(4) Uani 1 d .
Br5 Br 0.61974(14) 1.31997(11) 0.38170(10) 0.0504(4) Uani 1 d .
Br6 Br 0.72700(15) 0.96171(14) 0.67735(11) 0.0577(5) Uani 1 d .
Br7 Br 0.74448(14) 0.85510(13) 0.35174(10) 0.0504(4) Uani 1 d .
Mo4 Mo 0.44201(10) 0.63340(9) 0.95779(7) 0.0349(3) Uani 1 d .
Mo5 Mo 0.61398(10) 0.52551(9) 0.92159(7) 0.0350(3) Uani 1 d .
Mo6 Mo 0.42787(10) 0.44264(9) 0.93638(7) 0.0336(3) Uani 1 d .
Br8 Br 0.48288(13) 0.60084(11) 0.81828(9) 0.0434(4) Uani 1 d .
Br9 Br 0.62744(13) 0.71405(11) 0.94380(9) 0.0456(4) Uani 1 d .
Br10 Br 0.59913(13) 0.33616(12) 0.90104(9) 0.0437(4) Uani 1 d .
Br11 Br 0.25890(12) 0.54888(12) 0.97222(10) 0.0450(4) Uani 1 d .
Br12 Br 0.36448(15) 0.81991(12) 0.90038(11) 0.0559(5) Uani 1 d .
Br13 Br 0.76980(15) 0.55985(16) 0.81239(11) 0.0651(5) Uani 1 d .
Br14 Br 0.32863(14) 0.35814(13) 0.84957(10) 0.0518(4) Uani 1 d .
S1 S 0.6430(3) 0.6085(3) 0.3370(2) 0.0471(10) Uani 1 d .
S2 S 0.4967(3) 0.5858(3) 0.3105(2) 0.0458(10) Uani 1 d .
C1 C 0.7964(13) 0.5854(11) 0.4678(9) 0.046(4) Uani 1 d .
H1 H 0.8197 0.6164 0.4110 0.055 Uiso 1 calc R
C2 C 0.8657(13) 0.5774(12) 0.5218(10) 0.050(4) Uani 1 d .
H2 H 0.9400 0.6000 0.5044 0.060 Uiso 1 calc R
C3 C 0.8323(15) 0.5370(14) 0.6026(12) 0.061(5) Uani 1 d .
H3 H 0.8819 0.5352 0.6423 0.073 Uiso 1 calc R
C4 C 0.7353(13) 0.5017(13) 0.6255(10) 0.049(4) Uani 1 d .
H4 H 0.7144 0.4701 0.6825 0.059 Uiso 1 calc R
C5 C 0.6614(12) 0.5072(11) 0.5726(9) 0.040(4) Uani 1 d .
C6 C 0.6936(13) 0.5505(10) 0.4910(10) 0.045(4) Uani 1 d .
C7 C 0.6168(13) 0.5617(11) 0.4353(8) 0.041(4) Uani 1 d .
C8 C 0.5165(13) 0.5227(10) 0.4609(8) 0.038(4) Uani 1 d .
C9 C 0.4440(12) 0.5316(11) 0.4047(8) 0.039(3) Uani 1 d .
S3 S 0.5410(4) 0.0929(5) 0.8106(3) 0.0732(16) Uani 1 d .
S4 S 0.6835(4) 0.0476(5) 0.8514(3) 0.0733(16) Uani 1 d .
C10 C 0.2942(15) 0.1033(12) 0.8486(11) 0.056(5) Uani 1 d .
H10 H 0.3308 0.1244 0.7940 0.067 Uiso 1 calc R
C11 C 0.1824(15) 0.1085(13) 0.8631(13) 0.065(5) Uani 1 d .
H11 H 0.1392 0.1322 0.8181 0.078 Uiso 1 calc R
C12 C 0.1321(16) 0.0806(16) 0.9397(13) 0.072(6) Uani 1 d .
H12 H 0.0533 0.0852 0.9497 0.086 Uiso 1 calc R
C13 C 0.1905(14) 0.0476(14) 1.0000(11) 0.062(5) Uani 1 d .
H13 H 0.1528 0.0306 1.0544 0.075 Uiso 1 calc R
C14 C 0.3007(13) 0.0357(12) 0.9910(9) 0.047(4) Uani 1 d .
C15 C 0.3524(14) 0.0675(12) 0.9135(10) 0.050(4) Uani 1 d .
C16 C 0.4681(14) 0.0573(12) 0.8996(10) 0.052(4) Uani 1 d .
C17 C 0.5255(13) 0.0168(10) 0.9616(9) 0.039(4) Uani 1 d .
C18 C 0.6343(12) 0.0038(12) 0.9493(9) 0.042(4) Uani 1 d .
C19 C 0.0325(16) 0.8624(17) 0.7817(11) 0.066(5) Uani 1 d .
C20 C -0.0295(17) 0.7747(19) 0.7850(15) 0.093(8) Uani 1 d .
H20 H -0.1084 0.7798 0.7921 0.112 Uiso 1 calc R
C21 C 0.0234(18) 0.683(2) 0.7781(17) 0.108(10) Uani 1 d .
H21 H -0.0184 0.6209 0.7789 0.130 Uiso 1 calc R
C22 C 0.1304(17) 0.6732(17) 0.7701(13) 0.080(6) Uani 1 d .
H22 H 0.1663 0.6037 0.7674 0.096 Uiso 1 calc R
C23 C 0.1888(15) 0.7600(16) 0.7657(11) 0.068(5) Uani 1 d .
H23 H 0.2677 0.7539 0.7575 0.082 Uiso 1 calc R
C24 C 0.1410(15) 0.8537(15) 0.7724(11) 0.062(5) Uani 1 d .
H24 H 0.1842 0.9157 0.7705 0.074 Uiso 1 calc R
C25 C -0.0200(16) 0.959(2) 0.7949(12) 0.076(7) Uani 1 d .
N1 N -0.0614(16) 1.0355(17) 0.8056(13) 0.094(7) Uani 1 d .
C26 C 0.0027(16) 0.6559(14) 0.1505(12) 0.066(6) Uani 1 d .
C27 C -0.0446(18) 0.6286(19) 0.0881(15) 0.086(7) Uani 1 d .
H27 H -0.1042 0.5789 0.0996 0.103 Uiso 1 calc R
C28 C -0.004(2) 0.674(2) 0.0141(13) 0.089(7) Uani 1 d .
H28 H -0.0364 0.6570 -0.0298 0.107 Uiso 1 calc R
C29 C 0.077(2) 0.740(2) -0.0044(16) 0.110(11) Uani 1 d .
H29 H 0.1048 0.7706 -0.0603 0.132 Uiso 1 calc R
C30 C 0.1203(19) 0.7636(15) 0.0558(14) 0.075(6) Uani 1 d .
H30 H 0.1806 0.8128 0.0423 0.089 Uiso 1 calc R
C31 C 0.0862(18) 0.7247(14) 0.1311(13) 0.076(6) Uani 1 d .
H31 H 0.1201 0.7446 0.1730 0.092 Uiso 1 calc R
C32 C -0.0353(17) 0.6107(18) 0.2283(15) 0.085(7) Uani 1 d .
N2 N -0.072(2) 0.576(2) 0.2925(15) 0.146(11) Uani 1 d .
C33 C 0.8684(15) 0.2264(14) 0.5832(13) 0.062(5) Uani 1 d .
C34 C 0.9575(19) 0.1627(19) 0.5865(16) 0.091(7) Uani 1 d .
H34 H 0.9776 0.1212 0.6384 0.110 Uiso 1 calc R
C35 C 1.018(2) 0.156(2) 0.521(2) 0.119(10) Uani 1 d .
H35 H 1.0827 0.1078 0.5240 0.143 Uiso 1 calc R
C36 C 0.994(2) 0.211(2) 0.4502(17) 0.105(9) Uani 1 d .
H36 H 1.0409 0.2044 0.4018 0.126 Uiso 1 calc R
C37 C 0.9075(19) 0.2753(16) 0.4446(15) 0.079(7) Uani 1 d .
H37 H 0.8897 0.3166 0.3919 0.095 Uiso 1 calc R
C38 C 0.8437(16) 0.2846(14) 0.5105(12) 0.060(5) Uani 1 d .
H38 H 0.7796 0.3330 0.5063 0.072 Uiso 1 calc R
C39 C 0.800(2) 0.2343(18) 0.6506(17) 0.085(7) Uani 1 d .
N3 N 0.7429(19) 0.2462(16) 0.7037(13) 0.099(7) Uani 1 d .

loop_
_atom_site_aniso_label
_atom_site_aniso_U_11
_atom_site_aniso_U_22
_atom_site_aniso_U_33
_atom_site_aniso_U_23
_atom_site_aniso_U_13
_atom_site_aniso_U_12
Mo1 0.0355(7) 0.0276(6) 0.0379(7) -0.0095(5) -0.0070(5) 0.0036(5)
Mo2 0.0340(7) 0.0325(6) 0.0367(7) -0.0106(5) -0.0096(5) 0.0039(5)
Mo3 0.0336(7) 0.0301(6) 0.0373(7) -0.0111(5) -0.0069(5) 0.0052(5)
Br1 0.0344(8) 0.0409(8) 0.0525(9) -0.0154(7) -0.0067(7) 0.0009(6)
Br2 0.0462(9) 0.0371(8) 0.0471(9) -0.0180(7) -0.0105(7) 0.0026(7)
Br3 0.0433(9) 0.0341(7) 0.0478(9) -0.0100(6) -0.0121(7) 0.0097(6)
Br4 0.0469(9) 0.0421(8) 0.0364(8) -0.0087(6) -0.0068(7) 0.0026(7)
Br5 0.0550(11) 0.0319(7) 0.0611(10) -0.0067(7) -0.0043(8) -0.0003(7)
Br6 0.0533(11) 0.0677(11) 0.0584(11) -0.0205(9) -0.0257(9) 0.0086(9)
Br7 0.0489(10) 0.0510(9) 0.0523(10) -0.0194(7) -0.0011(8) 0.0101(7)
Mo4 0.0360(7) 0.0301(6) 0.0396(7) -0.0102(5) -0.0063(6) 0.0014(5)
Mo5 0.0323(7) 0.0368(6) 0.0378(7) -0.0131(5) -0.0025(5) -0.0024(5)
Mo6 0.0318(7) 0.0336(6) 0.0384(7) -0.0132(5) -0.0056(5) -0.0019(5)
Br8 0.0494(10) 0.0428(8) 0.0384(8) -0.0090(7) -0.0079(7) -0.0021(7)
Br9 0.0476(10) 0.0375(8) 0.0522(9) -0.0109(7) -0.0032(7) -0.0113(7)
Br10 0.0431(9) 0.0427(8) 0.0497(9) -0.0214(7) -0.0052(7) 0.0046(7)
Br11 0.0329(9) 0.0504(9) 0.0559(10) -0.0196(7) -0.0104(7) 0.0035(7)
Br12 0.0632(12) 0.0376(8) 0.0658(11) -0.0108(8) -0.0141(9) 0.0112(8)
Br13 0.0475(11) 0.0862(13) 0.0621(11) -0.0258(10) 0.0142(9) -0.0159(9)
Br14 0.0497(10) 0.0618(10) 0.0501(9) -0.0213(8) -0.0074(8) -0.0146(8)
S1 0.049(3) 0.051(2) 0.042(2) -0.0132(18) -0.0028(18) -0.0060(19)
S2 0.053(3) 0.047(2) 0.037(2) -0.0085(17) -0.0102(18) -0.0005(19)
C1 0.053(10) 0.036(8) 0.047(9) -0.004(7) -0.004(8) -0.021(7)
C2 0.040(10) 0.047(9) 0.061(11) -0.009(8) -0.005(8) -0.001(7)
C3 0.053(12) 0.057(10) 0.083(14) -0.031(10) -0.028(10) 0.007(9)
C4 0.046(10) 0.051(9) 0.047(9) -0.006(8) -0.007(8) 0.000(8)
C5 0.038(9) 0.030(7) 0.053(9) -0.009(7) -0.012(7) 0.006(6)
C6 0.048(10) 0.024(7) 0.066(11) -0.020(7) -0.009(8) 0.012(7)
C7 0.047(10) 0.034(8) 0.037(8) -0.005(6) 0.001(7) -0.003(7)
C8 0.055(10) 0.028(7) 0.034(8) -0.010(6) -0.008(7) -0.001(7)
C9 0.047(9) 0.039(8) 0.033(8) -0.012(6) -0.008(7) 0.000(7)
S3 0.058(3) 0.116(4) 0.040(3) -0.006(3) -0.009(2) -0.004(3)
S4 0.049(3) 0.118(4) 0.046(3) -0.011(3) 0.000(2) -0.001(3)
C10 0.073(13) 0.042(9) 0.059(11) -0.017(8) -0.028(10) 0.006(9)
C11 0.053(12) 0.048(10) 0.097(16) -0.015(10) -0.033(11) 0.020(9)
C12 0.047(12) 0.086(14) 0.087(16) -0.027(12) -0.018(11) 0.008(10)
C13 0.048(12) 0.060(11) 0.070(13) -0.006(10) 0.005(10) 0.006(9)
C14 0.049(10) 0.042(9) 0.049(9) -0.013(7) 0.003(8) -0.007(7)
C15 0.056(11) 0.039(8) 0.055(10) -0.012(7) -0.014(8) 0.008(8)
C16 0.057(12) 0.049(9) 0.063(11) -0.032(8) -0.014(9) 0.004(8)
C17 0.050(10) 0.023(7) 0.046(9) -0.007(7) -0.012(7) -0.004(7)
C18 0.039(9) 0.047(9) 0.049(9) -0.026(7) -0.008(7) -0.005(7)
C19 0.056(13) 0.085(14) 0.054(11) -0.017(10) 0.002(9) 0.013(11)
C20 0.042(12) 0.098(17) 0.14(2) -0.032(16) 0.019(13) -0.022(12)
C21 0.050(15) 0.11(2) 0.18(3) -0.08(2) 0.011(16) -0.013(13)
C22 0.065(15) 0.077(14) 0.099(17) -0.034(13) 0.012(12) -0.011(11)
C23 0.048(12) 0.092(15) 0.066(13) -0.029(11) 0.004(9) 0.008(11)
C24 0.056(12) 0.060(11) 0.065(12) -0.004(9) -0.013(10) -0.015(10)
C25 0.041(12) 0.12(2) 0.061(13) -0.008(13) -0.007(10) -0.017(13)
N1 0.065(13) 0.104(15) 0.112(17) -0.030(13) -0.010(11) 0.024(12)
C26 0.065(13) 0.047(10) 0.071(13) -0.002(9) 0.024(11) 0.001(9)
C27 0.060(14) 0.103(17) 0.095(18) -0.028(14) -0.005(13) 0.000(12)
C28 0.093(19) 0.12(2) 0.058(14) -0.039(13) -0.014(13) 0.034(16)
C29 0.10(2) 0.097(19) 0.091(19) 0.030(16) 0.039(16) 0.041(16)
C30 0.083(16) 0.055(12) 0.080(15) -0.008(11) -0.011(13) 0.011(11)
C31 0.084(16) 0.051(11) 0.086(15) -0.001(11) -0.020(12) 0.012(11)
C32 0.057(14) 0.084(16) 0.103(19) -0.015(14) 0.015(13) 0.002(11)
N2 0.14(2) 0.17(3) 0.106(19) -0.006(17) 0.029(17) -0.016(19)
C33 0.049(11) 0.049(10) 0.086(14) -0.010(10) -0.009(10) -0.014(9)
C34 0.070(16) 0.093(17) 0.11(2) -0.010(14) -0.037(15) 0.014(13)
C35 0.076(19) 0.13(2) 0.14(3) -0.03(2) 0.002(19) 0.039(17)
C36 0.065(17) 0.16(3) 0.11(2) -0.06(2) 0.002(15) -0.010(17)
C37 0.076(16) 0.071(13) 0.102(19) -0.026(13) -0.042(14) -0.011(12)
C38 0.064(13) 0.062(11) 0.066(12) -0.029(10) -0.026(10) 0.000(9)
C39 0.075(18) 0.068(14) 0.11(2) -0.020(14) -0.022(16) 0.016(12)
N3 0.105(18) 0.080(13) 0.105(17) -0.014(12) -0.019(14) 0.009(12)

loop_
_atom_type_symbol
_atom_type_description
_atom_type_scat_dispersion_real
_atom_type_scat_dispersion_imag
_atom_type_scat_source
C C 0.0033 0.0016 'International Tables Vol C Tables 4.2.6.8 and 6.1.1.4'
H H 0.0000 0.0000 'International Tables Vol C Tables 4.2.6.8 and 6.1.1.4'
S S 0.1246 0.1234 'International Tables Vol C Tables 4.2.6.8 and 6.1.1.4'
Br Br -0.2901 2.4595 'International Tables Vol C Tables 4.2.6.8 and 6.1.1.4'
Mo Mo -1.6832 0.6857 'International Tables Vol C Tables 4.2.6.8 and 6.1.1.4'
N N 0.0061 0.0033 'International Tables Vol C Tables 4.2.6.8 and 6.1.1.4'

loop_
_geom_angle_atom_site_label_1
_geom_angle_atom_site_label_2
_geom_angle_atom_site_label_3
_geom_angle
_geom_angle_site_symmetry_1
_geom_angle_site_symmetry_3
Br5 Mo1 Br1 90.33(6) . .
Br5 Mo1 Br3 90.45(6) . 2_676
Br1 Mo1 Br3 179.20(7) . 2_676
Br5 Mo1 Br4 90.76(6) . .
Br1 Mo1 Br4 89.87(6) . .
Br3 Mo1 Br4 89.90(6) 2_676 .
Br5 Mo1 Br2 89.95(6) . .
Br1 Mo1 Br2 90.00(6) . .
Br3 Mo1 Br2 90.21(6) 2_676 .
Br4 Mo1 Br2 179.28(6) . .
Br5 Mo1 Mo2 135.16(7) . 2_676
Br1 Mo1 Mo2 119.68(6) . 2_676
Br3 Mo1 Mo2 59.56(5) 2_676 2_676
Br4 Mo1 Mo2 59.58(5) . 2_676
Br2 Mo1 Mo2 119.91(6) . 2_676
Br5 Mo1 Mo3 134.77(7) . 2_676
Br1 Mo1 Mo3 119.80(6) . 2_676
Br3 Mo1 Mo3 59.70(5) 2_676 2_676
Br4 Mo1 Mo3 119.66(6) . 2_676
Br2 Mo1 Mo3 59.83(5) . 2_676
Mo2 Mo1 Mo3 60.07(5) 2_676 2_676
Br5 Mo1 Mo3 135.04(7) . .
Br1 Mo1 Mo3 59.38(5) . .
Br3 Mo1 Mo3 119.87(7) 2_676 .
Br4 Mo1 Mo3 59.71(5) . .
Br2 Mo1 Mo3 119.64(6) . .
Mo2 Mo1 Mo3 60.31(5) 2_676 .
Mo3 Mo1 Mo3 90.19(5) 2_676 .
Br5 Mo1 Mo2 134.56(7) . .
Br1 Mo1 Mo2 59.56(5) . .
Br3 Mo1 Mo2 119.94(6) 2_676 .
Br4 Mo1 Mo2 119.64(6) . .
Br2 Mo1 Mo2 59.71(5) . .
Mo2 Mo1 Mo2 90.28(5) 2_676 .
Mo3 Mo1 Mo2 60.24(5) 2_676 .
Mo3 Mo1 Mo2 59.93(4) . .
Br6 Mo2 Br3 89.40(7) . .
Br6 Mo2 Br4 90.46(7) . 2_676
Br3 Mo2 Br4 90.07(6) . 2_676
Br6 Mo2 Br1 90.87(7) . .
Br3 Mo2 Br1 90.12(6) . .
Br4 Mo2 Br1 178.66(7) 2_676 .
Br6 Mo2 Br2 91.43(7) . .
Br3 Mo2 Br2 179.16(8) . .
Br4 Mo2 Br2 89.87(6) 2_676 .
Br1 Mo2 Br2 89.92(6) . .
Br6 Mo2 Mo1 134.37(6) . 2_676
Br3 Mo2 Mo1 59.72(5) . 2_676
Br4 Mo2 Mo1 59.71(5) 2_676 2_676
Br1 Mo2 Mo1 119.32(7) . 2_676
Br2 Mo2 Mo1 119.57(6) . 2_676
Br6 Mo2 Mo3 134.31(7) . .
Br3 Mo2 Mo3 59.72(5) . .
Br4 Mo2 Mo3 119.69(7) 2_676 .
Br1 Mo2 Mo3 59.34(5) . .
Br2 Mo2 Mo3 119.63(6) . .
Mo1 Mo2 Mo3 59.98(5) 2_676 .
Br6 Mo2 Mo1 135.90(7) . .
Br3 Mo2 Mo1 119.66(7) . .
Br4 Mo2 Mo1 119.36(6) 2_676 .
Br1 Mo2 Mo1 59.44(5) . .
Br2 Mo2 Mo1 59.68(5) . .
Mo1 Mo2 Mo1 89.72(5) 2_676 .
Mo3 Mo2 Mo1 59.95(5) . .
Br6 Mo2 Mo3 135.78(7) . 2_676
Br3 Mo2 Mo3 119.63(7) . 2_676
Br4 Mo2 Mo3 59.62(5) 2_676 2_676
Br1 Mo2 Mo3 119.17(6) . 2_676
Br2 Mo2 Mo3 59.65(5) . 2_676
Mo1 Mo2 Mo3 59.92(5) 2_676 2_676
Mo3 Mo2 Mo3 89.91(6) . 2_676
Mo1 Mo2 Mo3 59.73(5) . 2_676
Br1 Mo3 Br7 90.05(7) . .
Br1 Mo3 Br3 90.21(6) . .
Br7 Mo3 Br3 89.70(6) . .
Br1 Mo3 Br4 89.94(6) . .
Br7 Mo3 Br4 91.39(6) . .
Br3 Mo3 Br4 178.90(8) . .
Br1 Mo3 Br2 178.98(7) . 2_676
Br7 Mo3 Br2 90.90(7) . 2_676
Br3 Mo3 Br2 90.14(6) . 2_676
Br4 Mo3 Br2 89.70(6) . 2_676
Br1 Mo3 Mo1 119.66(7) . 2_676
Br7 Mo3 Mo1 134.83(6) . 2_676
Br3 Mo3 Mo1 59.63(5) . 2_676
Br4 Mo3 Mo1 119.39(6) . 2_676
Br2 Mo3 Mo1 59.77(5) 2_676 2_676
Br1 Mo3 Mo1 59.62(5) . .
Br7 Mo3 Mo1 135.35(6) . .
Br3 Mo3 Mo1 119.62(7) . .
Br4 Mo3 Mo1 59.58(5) . .
Br2 Mo3 Mo1 119.39(6) 2_676 .
Mo1 Mo3 Mo1 89.81(5) 2_676 .
Br1 Mo3 Mo2 59.71(5) . .
Br7 Mo3 Mo2 134.03(7) . .
Br3 Mo3 Mo2 59.50(5) . .
Br4 Mo3 Mo2 119.70(6) . .
Br2 Mo3 Mo2 119.72(6) 2_676 .
Mo1 Mo3 Mo2 59.95(5) 2_676 .
Mo1 Mo3 Mo2 60.13(5) . .
Br1 Mo3 Mo2 119.40(6) . 2_676
Br7 Mo3 Mo2 135.88(7) . 2_676
Br3 Mo3 Mo2 119.66(6) . 2_676
Br4 Mo3 Mo2 59.36(5) . 2_676
Br2 Mo3 Mo2 59.62(5) 2_676 2_676
Mo1 Mo3 Mo2 60.03(5) 2_676 2_676
Mo1 Mo3 Mo2 59.77(5) . 2_676
Mo2 Mo3 Mo2 90.09(6) . 2_676
Mo3 Br1 Mo1 61.00(5) . .
Mo3 Br1 Mo2 60.95(5) . .
Mo1 Br1 Mo2 61.00(5) . .
Mo1 Br2 Mo2 60.61(5) . .
Mo1 Br2 Mo3 60.39(5) . 2_676
Mo2 Br2 Mo3 60.73(5) . 2_676
Mo2 Br3 Mo1 60.72(5) . 2_676
Mo2 Br3 Mo3 60.78(5) . .
Mo1 Br3 Mo3 60.67(5) 2_676 .
Mo2 Br4 Mo1 60.70(5) 2_676 .
Mo2 Br4 Mo3 61.02(5) 2_676 .
Mo1 Br4 Mo3 60.71(5) . .
Br12 Mo4 Br8 90.82(7) . .
Br12 Mo4 Br11 91.88(7) . .
Br8 Mo4 Br11 89.54(7) . .
Br12 Mo4 Br9 89.32(6) . .
Br8 Mo4 Br9 90.14(6) . .
Br11 Mo4 Br9 178.77(7) . .
Br12 Mo4 Br10 89.79(7) . 2_667
Br8 Mo4 Br10 179.34(7) . 2_667
Br11 Mo4 Br10 90.19(6) . 2_667
Br9 Mo4 Br10 90.12(7) . 2_667
Br12 Mo4 Mo6 133.85(7) . 2_667
Br8 Mo4 Mo6 119.97(7) . 2_667
Br11 Mo4 Mo6 119.42(6) . 2_667
Br9 Mo4 Mo6 59.79(5) . 2_667
Br10 Mo4 Mo6 59.69(5) 2_667 2_667
Br12 Mo4 Mo5 134.54(7) . .
Br8 Mo4 Mo5 59.72(5) . .
Br11 Mo4 Mo5 119.11(6) . .
Br9 Mo4 Mo5 59.74(5) . .
Br10 Mo4 Mo5 119.94(6) 2_667 .
Mo6 Mo4 Mo5 60.25(5) 2_667 .
Br12 Mo4 Mo6 136.17(7) . .
Br8 Mo4 Mo6 59.67(5) . .
Br11 Mo4 Mo6 59.22(5) . .
Br9 Mo4 Mo6 119.62(7) . .
Br10 Mo4 Mo6 119.68(6) 2_667 .
Mo6 Mo4 Mo6 89.97(5) 2_667 .
Mo5 Mo4 Mo6 59.89(5) . .
Br12 Mo4 Mo5 135.32(8) . 2_667
Br8 Mo4 Mo5 119.76(6) . 2_667
Br11 Mo4 Mo5 59.54(5) . 2_667
Br9 Mo4 Mo5 119.67(6) . 2_667
Br10 Mo4 Mo5 59.59(5) 2_667 2_667
Mo6 Mo4 Mo5 59.88(5) 2_667 2_667
Mo5 Mo4 Mo5 90.13(5) . 2_667
Mo6 Mo4 Mo5 60.09(5) . 2_667
Br13 Mo5 Br11 91.46(7) . 2_667
Br13 Mo5 Br8 89.99(7) . .
Br11 Mo5 Br8 178.45(8) 2_667 .
Br13 Mo5 Br9 90.89(7) . .
Br11 Mo5 Br9 89.44(6) 2_667 .
Br8 Mo5 Br9 90.01(6) . .
Br13 Mo5 Br10 89.78(7) . .
Br11 Mo5 Br10 90.34(6) 2_667 .
Br8 Mo5 Br10 90.20(6) . .
Br9 Mo5 Br10 179.30(7) . .
Br13 Mo5 Mo6 134.25(8) . .
Br11 Mo5 Mo6 119.45(6) 2_667 .
Br8 Mo5 Mo6 59.68(5) . .
Br9 Mo5 Mo6 119.82(7) . .
Br10 Mo5 Mo6 59.76(5) . .
Br13 Mo5 Mo4 134.95(7) . .
Br11 Mo5 Mo4 118.98(7) 2_667 .
Br8 Mo5 Mo4 59.52(5) . .
Br9 Mo5 Mo4 59.71(5) . .
Br10 Mo5 Mo4 119.87(6) . .
Mo6 Mo5 Mo4 60.11(5) . .
Br13 Mo5 Mo4 135.17(8) . 2_667
Br11 Mo5 Mo4 59.58(5) 2_667 2_667
Br8 Mo5 Mo4 119.55(6) . 2_667
Br9 Mo5 Mo4 119.52(7) . 2_667
Br10 Mo5 Mo4 59.81(5) . 2_667
Mo6 Mo5 Mo4 59.87(5) . 2_667
Mo4 Mo5 Mo4 89.87(5) . 2_667
Br13 Mo5 Mo6 135.90(7) . 2_667
Br11 Mo5 Mo6 59.17(5) 2_667 2_667
Br8 Mo5 Mo6 119.33(7) . 2_667
Br9 Mo5 Mo6 59.63(5) . 2_667
Br10 Mo5 Mo6 119.70(6) . 2_667
Mo6 Mo5 Mo6 89.85(6) . 2_667
Mo4 Mo5 Mo6 59.81(5) . 2_667
Mo4 Mo5 Mo6 59.89(5) 2_667 2_667
Br11 Mo6 Br14 91.19(7) . .
Br11 Mo6 Br8 89.77(6) . .
Br14 Mo6 Br8 91.53(6) . .
Br11 Mo6 Br10 179.51(7) . .
Br14 Mo6 Br10 89.31(7) . .
Br8 Mo6 Br10 90.23(6) . .
Br11 Mo6 Br9 89.74(6) . 2_667
Br14 Mo6 Br9 89.20(6) . 2_667
Br8 Mo6 Br9 179.13(8) . 2_667
Br10 Mo6 Br9 90.25(6) . 2_667
Br11 Mo6 Mo4 119.64(7) . 2_667
Br14 Mo6 Mo4 133.55(7) . 2_667
Br8 Mo6 Mo4 119.94(6) . 2_667
Br10 Mo6 Mo4 59.95(5) . 2_667
Br9 Mo6 Mo4 59.75(5) 2_667 2_667
Br11 Mo6 Mo5 119.80(6) . .
Br14 Mo6 Mo5 135.02(7) . .
Br8 Mo6 Mo5 59.70(5) . .
Br10 Mo6 Mo5 59.80(5) . .
Br9 Mo6 Mo5 119.99(7) 2_667 .
Mo4 Mo6 Mo5 60.24(5) 2_667 .
Br11 Mo6 Mo4 59.80(5) . .
Br14 Mo6 Mo4 136.42(7) . .
Br8 Mo6 Mo4 59.49(5) . .
Br10 Mo6 Mo4 119.80(6) . .
Br9 Mo6 Mo4 119.64(7) 2_667 .
Mo4 Mo6 Mo4 90.03(5) 2_667 .
Mo5 Mo6 Mo4 60.00(5) . .
Br11 Mo6 Mo5 59.70(5) . 2_667
Br14 Mo6 Mo5 134.79(7) . 2_667
Br8 Mo6 Mo5 119.52(7) . 2_667
Br10 Mo6 Mo5 119.89(7) . 2_667
Br9 Mo6 Mo5 59.62(5) 2_667 2_667
Mo4 Mo6 Mo5 59.94(5) 2_667 2_667
Mo5 Mo6 Mo5 90.15(6) . 2_667
Mo4 Mo6 Mo5 60.02(5) . 2_667
Mo4 Br8 Mo6 60.84(5) . .
Mo4 Br8 Mo5 60.76(5) . .
Mo6 Br8 Mo5 60.62(5) . .
Mo5 Br9 Mo4 60.55(5) . .
Mo5 Br9 Mo6 60.75(5) . 2_667
Mo4 Br9 Mo6 60.46(5) . 2_667
Mo6 Br10 Mo5 60.44(5) . .
Mo6 Br10 Mo4 60.36(5) . 2_667
Mo5 Br10 Mo4 60.60(5) . 2_667
Mo6 Br11 Mo5 61.13(5) . 2_667
Mo6 Br11 Mo4 60.97(5) . .
Mo5 Br11 Mo4 60.88(5) 2_667 .
C7 S1 S2 96.4(6) . .
C9 S2 S1 96.3(6) . .
C2 C1 C6 120.6(15) . .
C1 C2 C3 120.1(15) . .
C4 C3 C2 120.0(17) . .
C3 C4 C5 122.2(16) . .
C4 C5 C6 118.1(14) . .
C4 C5 C9 123.7(14) . 2_666
C6 C5 C9 118.2(14) . 2_666
C1 C6 C5 118.9(15) . .
C1 C6 C7 121.9(14) . .
C5 C6 C7 119.1(14) . .
C8 C7 C6 119.7(13) . .
C8 C7 S1 115.2(12) . .
C6 C7 S1 124.9(12) . .
C7 C8 C8 122.7(18) . 2_666
C7 C8 C9 118.5(13) . .
C8 C8 C9 118.8(18) 2_666 .
C8 C9 C5 121.3(13) . 2_666
C8 C9 S2 113.6(11) . .
C5 C9 S2 125.0(12) 2_666 .
C16 S3 S4 95.6(6) . .
C18 S4 S3 96.3(6) . .
C15 C10 C11 118.2(18) . .
C10 C11 C12 120.4(18) . .
C13 C12 C11 119.6(19) . .
C12 C13 C14 123.8(18) . .
C13 C14 C18 126.7(15) . 2_657
C13 C14 C15 116.8(16) . .
C18 C14 C15 116.5(15) 2_657 .
C10 C15 C14 121.1(17) . .
C10 C15 C16 119.0(16) . .
C14 C15 C16 119.8(15) . .
C17 C16 C15 119.8(16) . .
C17 C16 S3 115.0(13) . .
C15 C16 S3 125.2(13) . .
C16 C17 C18 120.6(15) . .
C16 C17 C17 120.7(19) . 2_657
C18 C17 C17 118.7(17) . 2_657
C17 C18 C14 124.5(15) . 2_657
C17 C18 S4 112.5(12) . .
C14 C18 S4 123.0(13) 2_657 .
C24 C19 C20 121(2) . .
C24 C19 C25 120(2) . .
C20 C19 C25 118.9(19) . .
C21 C20 C19 117(2) . .
C22 C21 C20 123(2) . .
C21 C22 C23 119(2) . .
C24 C23 C22 121.1(19) . .
C23 C24 C19 119.3(19) . .
N1 C25 C19 179.7(19) . .
C31 C26 C32 122(2) . .
C31 C26 C27 119.1(18) . .
C32 C26 C27 119(2) . .
C28 C27 C26 117(2) . .
C29 C28 C27 124(3) . .
C28 C29 C30 118(2) . .
C29 C30 C31 123(2) . .
C30 C31 C26 119(2) . .
N2 C32 C26 176(3) . .
C34 C33 C38 118(2) . .
C34 C33 C39 123(2) . .
C38 C33 C39 119(2) . .
C33 C34 C35 120(2) . .
C36 C35 C34 121(3) . .
C35 C36 C37 120(3) . .
C36 C37 C38 120(2) . .
C37 C38 C33 119(2) . .
N3 C39 C33 176(3) . .

loop_
_geom_bond_atom_site_label_1
_geom_bond_atom_site_label_2
_geom_bond_distance
_geom_bond_site_symmetry_2
Mo1 Br5 2.5896(18) .
Mo1 Br1 2.599(2) .
Mo1 Br3 2.604(2) 2_676
Mo1 Br4 2.605(2) .
Mo1 Br2 2.615(2) .
Mo1 Mo2 2.6308(18) 2_676
Mo1 Mo3 2.6315(18) 2_676
Mo1 Mo3 2.6346(17) .
Mo1 Mo2 2.6394(17) .
Mo2 Br6 2.590(2) .
Mo2 Br3 2.6003(19) .
Mo2 Br4 2.6015(19) 2_676
Mo2 Br1 2.6018(19) .
Mo2 Br2 2.6158(19) .
Mo2 Mo1 2.6308(18) 2_676
Mo2 Mo3 2.6340(18) .
Mo2 Mo3 2.6450(18) 2_676
Mo3 Br1 2.592(2) .
Mo3 Br7 2.600(2) .
Mo3 Br3 2.6062(18) .
Mo3 Br4 2.6086(18) .
Mo3 Br2 2.617(2) 2_676
Mo3 Mo1 2.6315(18) 2_676
Mo3 Mo2 2.6450(18) 2_676
Br2 Mo3 2.617(2) 2_676
Br3 Mo1 2.604(2) 2_676
Br4 Mo2 2.6015(19) 2_676
Mo4 Br12 2.5787(19) .
Mo4 Br8 2.599(2) .
Mo4 Br11 2.604(2) .
Mo4 Br9 2.610(2) .
Mo4 Br10 2.618(2) 2_667
Mo4 Mo6 2.6283(18) 2_667
Mo4 Mo5 2.6316(18) .
Mo4 Mo6 2.6345(17) .
Mo4 Mo5 2.6382(16) 2_667
Mo5 Br13 2.571(2) .
Mo5 Br11 2.603(2) 2_667
Mo5 Br8 2.605(2) .
Mo5 Br9 2.610(2) .
Mo5 Br10 2.612(2) .
Mo5 Mo6 2.6287(18) .
Mo5 Mo4 2.6382(16) 2_667
Mo5 Mo6 2.6399(18) 2_667
Mo6 Br11 2.589(2) .
Mo6 Br14 2.593(2) .
Mo6 Br8 2.6041(18) .
Mo6 Br10 2.611(2) .
Mo6 Br9 2.6106(18) 2_667
Mo6 Mo4 2.6283(18) 2_667
Mo6 Mo5 2.6399(18) 2_667
Br9 Mo6 2.6106(18) 2_667
Br10 Mo4 2.618(2) 2_667
Br11 Mo5 2.603(2) 2_667
S1 C7 1.692(14) .
S1 S2 2.040(6) .
S2 C9 1.710(14) .
C1 C2 1.37(2) .
C1 C6 1.39(2) .
C2 C3 1.42(2) .
C3 C4 1.33(2) .
C4 C5 1.40(2) .
C5 C6 1.43(2) .
C5 C9 1.44(2) 2_666
C6 C7 1.45(2) .
C7 C8 1.39(2) .
C8 C8 1.39(3) 2_666
C8 C9 1.42(2) .
C9 C5 1.44(2) 2_666
S3 C16 1.700(18) .
S3 S4 2.040(7) .
S4 C18 1.734(16) .
C10 C15 1.41(2) .
C10 C11 1.42(3) .
C11 C12 1.40(3) .
C12 C13 1.35(3) .
C13 C14 1.40(2) .
C14 C18 1.40(2) 2_657
C14 C15 1.42(2) .
C15 C16 1.47(2) .
C16 C17 1.37(2) .
C17 C18 1.39(2) .
C17 C17 1.41(3) 2_657
C18 C14 1.40(2) 2_657
C19 C24 1.37(3) .
C19 C20 1.42(3) .
C19 C25 1.45(3) .
C20 C21 1.36(3) .
C21 C22 1.36(3) .
C22 C23 1.38(3) .
C23 C24 1.36(3) .
C25 N1 1.15(3) .
C26 C31 1.39(3) .
C26 C32 1.40(3) .
C26 C27 1.45(3) .
C27 C28 1.35(3) .
C28 C29 1.35(4) .
C29 C30 1.37(4) .
C30 C31 1.33(3) .
C32 N2 1.16(3) .
C33 C34 1.36(3) .
C33 C38 1.38(3) .
C33 C39 1.41(3) .
C34 C35 1.34(4) .
C35 C36 1.34(4) .
C36 C37 1.35(3) .
C37 C38 1.37(3) .
C39 N3 1.15(3) .
